data_7236962
loop_
_publ_author_name
'Chua, Ming Hui'
'Zhou, Hui'
'Lin, Ting Ting'
'Wu, Jishan'
'Xu, Jianwei'

_publ_section_title
;
 Triphenylethylenyl-based donor--acceptor--donor molecules: studies on
 structural and optical properties and AIE properties for cyanide
 detection
;
_journal_issue 46
_journal_name_full 'Journal of Materials Chemistry C'
_journal_page_first 12194
_journal_paper_doi 10.1039/C7TC04400C
_journal_volume 5
_journal_year 2017
_chemical_formula_sum 'C58 H44 O3'
_chemical_formula_weight 788.93
_chemical_name_systematic 2,6-bis(1,2,2-triphenylvinyl)anthracene-9,10-dione
_space_group_crystal_system monoclinic
_space_group_IT_number 15
_space_group_name_Hall '-C 2yc'
_space_group_name_H-M_alt 'C 1 2/c 1'
_atom_sites_solution_hydrogens geom
_audit_creation_method SHELXL-2014/7
_audit_update_record
;
2017-09-09 deposited with the CCDC.
2017-11-03 downloaded from the CCDC.
;
_cell_angle_alpha 90
_cell_angle_beta 92.183(2)
_cell_angle_gamma 90
_cell_formula_units_Z 4
_cell_length_a 22.5855(14)
_cell_length_b 15.8549(10)
_cell_length_c 11.8676(7)
_cell_measurement_reflns_used 9965
_cell_measurement_temperature 100(2)
_cell_measurement_theta_max 66.44
_cell_measurement_theta_min 3.41
_cell_volume 4246.6(5)
_computing_cell_refinement 'APEX3 v2016.1-0 (Bruker AXS)'
_computing_data_collection 'APEX3 (Bruker AXS)'
_computing_data_reduction 'SAINT V8.32B (Bruker AXS Inc., 2014)'
_computing_molecular_graphics 'Bruker SHELXTL'
_computing_publication_material 'Bruker SHELXTL'
_computing_structure_refinement 'SHELXL--2014 (Sheldrick 2014)'
_computing_structure_solution 'SHELXT--(Sheldrick 2015)'
_diffrn_ambient_temperature 100(2)
_diffrn_measured_fraction_theta_full 0.995
_diffrn_measured_fraction_theta_max 0.995
_diffrn_measurement_device_type 'Bruker D8 venture'
_diffrn_measurement_method '\f and \w scans'
_diffrn_radiation_type CuK\a
_diffrn_radiation_wavelength 1.54178
_diffrn_reflns_av_R_equivalents 0.0359
_diffrn_reflns_av_unetI/netI 0.0317
_diffrn_reflns_Laue_measured_fraction_full 0.995
_diffrn_reflns_Laue_measured_fraction_max 0.995
_diffrn_reflns_limit_h_max 26
_diffrn_reflns_limit_h_min -26
_diffrn_reflns_limit_k_max 18
_diffrn_reflns_limit_k_min -18
_diffrn_reflns_limit_l_max 13
_diffrn_reflns_limit_l_min -14
_diffrn_reflns_number 15627
_diffrn_reflns_point_group_measured_fraction_full 0.995
_diffrn_reflns_point_group_measured_fraction_max 0.995
_diffrn_reflns_theta_full 66.430
_diffrn_reflns_theta_max 66.430
_diffrn_reflns_theta_min 3.407
_diffrn_source 'Sealed Microfocus Source'
_exptl_absorpt_coefficient_mu 0.580
_exptl_absorpt_correction_T_max 0.7528
_exptl_absorpt_correction_T_min 0.5754
_exptl_absorpt_correction_type multi-scan
_exptl_absorpt_process_details 'Sadabs, (Sheldick 2012)'
_exptl_crystal_colour Orange
_exptl_crystal_density_diffrn 1.234
_exptl_crystal_density_meas ?
_exptl_crystal_density_method 'Not Measured'
_exptl_crystal_description Block
_exptl_crystal_F_000 1664
_exptl_crystal_preparation Luminescent
_exptl_crystal_recrystallization_method 'Vapour diffusion'
_exptl_crystal_size_max 0.441
_exptl_crystal_size_mid 0.333
_exptl_crystal_size_min 0.174
_refine_diff_density_max 0.326
_refine_diff_density_min -0.287
_refine_diff_density_rms 0.043
_refine_ls_extinction_method none
_refine_ls_goodness_of_fit_ref 1.049
_refine_ls_hydrogen_treatment constr
_refine_ls_matrix_type full
_refine_ls_number_parameters 298
_refine_ls_number_reflns 3723
_refine_ls_number_restraints 230
_refine_ls_restrained_S_all 1.083
_refine_ls_R_factor_all 0.0507
_refine_ls_R_factor_gt 0.0466
_refine_ls_shift/su_max 0.001
_refine_ls_shift/su_mean 0.000
_refine_ls_structure_factor_coef Fsqd
_refine_ls_weighting_details 'w=1/[\s^2^(Fo^2^)+(0.0696P)^2^+3.5007P] where P=(Fo^2^+2Fc^2^)/3'
_refine_ls_weighting_scheme calc
_refine_ls_wR_factor_gt 0.1281
_refine_ls_wR_factor_ref 0.1314
_reflns_Friedel_coverage 0.000
_reflns_number_gt 3356
_reflns_number_total 3723
_reflns_threshold_expression 'I > 2\s(I)'
_cod_data_source_file c7tc04400c2.cif
_cod_data_source_block h298
_cod_depositor_comments
;
The following automatic conversions were performed:

data item '_exptl_absorpt_correction_type' value 'Multi-scan' was
changed to 'multi-scan' in accordance with the
/home/saulius/struct/COD-crude-data/automatic-downloads/DataCite-retrospective/RSC/depositions/lib/dictionaries/cif_core.dic
dictionary named 'cif_core.dic' version 2.4.2 last updated on
2011-04-26.

data item '_exptl_crystal_density_meas' value 'Not Measured' was
changed to '?' -- the value is perceived as not measured.

Automatic conversion script
Id: cif_fix_values 6909 2019-04-08 15:41:33Z antanas 
;
_cod_original_sg_symbol_H-M 'C 2/c'
_cod_database_code 7236962
_shelx_shelxl_version_number 2014/7
_shelx_space_group_comment
; 
The symmetry employed for this shelxl refinement is uniquely defined 
by the following loop, which should always be used as a source of 
symmetry information in preference to the above space-group names. 
They are only intended as comments. 
;
_shelx_estimated_absorpt_t_min 0.784
_shelx_estimated_absorpt_t_max 0.906
_computing_bruker_data_scaling 'SADABS V2012/1 (Bruker AXS Inc.)'

loop_
_space_group_symop_operation_xyz
'x, y, z'
'-x, y, -z+1/2'
'x+1/2, y+1/2, z'
'-x+1/2, y+1/2, -z+1/2'
'-x, -y, -z'
'x, -y, z-1/2'
'-x+1/2, -y+1/2, -z'
'x+1/2, -y+1/2, z-1/2'

loop_
_atom_site_label
_atom_site_type_symbol
_atom_site_fract_x
_atom_site_fract_y
_atom_site_fract_z
_atom_site_U_iso_or_equiv
_atom_site_adp_type
_atom_site_occupancy
_atom_site_site_symmetry_order
_atom_site_calc_flag
_atom_site_refinement_flags_posn
_atom_site_refinement_flags_adp
_atom_site_refinement_flags_occupancy
_atom_site_disorder_assembly
_atom_site_disorder_group
O1 O 0.86792(5) 0.26348(8) -0.01874(9) 0.0358(3) Uani 1 1 d . U . . .
C1 C 0.81446(7) 0.25672(9) -0.00988(12) 0.0263(3) Uani 1 1 d . U . . .
C2 C 0.77553(7) 0.22706(9) -0.10586(12) 0.0250(3) Uani 1 1 d . U . . .
C3 C 0.71418(7) 0.22186(9) -0.09713(12) 0.0251(3) Uani 1 1 d . U . . .
C4 C 0.67876(7) 0.19750(9) -0.19022(12) 0.0264(3) Uani 1 1 d . U . . .
H4 H 0.6370 0.1953 -0.1840 0.032 Uiso 1 1 calc R U . . .
C5 C 0.70341(7) 0.17625(9) -0.29219(12) 0.0265(3) Uani 1 1 d . U . . .
C6 C 0.76488(7) 0.18136(10) -0.29935(13) 0.0295(4) Uani 1 1 d . U . . .
H6 H 0.7826 0.1677 -0.3683 0.035 Uiso 1 1 calc R U . . .
C7 C 0.80053(7) 0.20613(10) -0.20731(12) 0.0287(3) Uani 1 1 d . U . . .
H7 H 0.8423 0.2088 -0.2138 0.034 Uiso 1 1 calc R U . . .
C8 C 0.66345(7) 0.15247(10) -0.39092(12) 0.0276(3) Uani 1 1 d . U . . .
C9 C 0.60918(7) 0.20646(10) -0.40615(12) 0.0289(3) Uani 1 1 d . U . . .
C10 C 0.55297(7) 0.17093(11) -0.42070(13) 0.0341(4) Uani 1 1 d . U . . .
H10 H 0.5488 0.1113 -0.4218 0.041 Uiso 1 1 calc R U . . .
C11 C 0.50324(8) 0.22106(13) -0.43348(15) 0.0434(4) Uani 1 1 d . U . . .
H11 H 0.4652 0.1959 -0.4431 0.052 Uiso 1 1 calc R U . . .
C12 C 0.50875(9) 0.30786(14) -0.43229(18) 0.0537(5) Uani 1 1 d . U . . .
H12 H 0.4745 0.3424 -0.4411 0.064 Uiso 1 1 calc R U . . .
C13 C 0.56437(10) 0.34470(13) -0.41828(19) 0.0551(5) Uani 1 1 d . U . . .
H13 H 0.5683 0.4044 -0.4179 0.066 Uiso 1 1 calc R U . . .
C14 C 0.61441(8) 0.29382(11) -0.40481(15) 0.0405(4) Uani 1 1 d . U . . .
H14 H 0.6524 0.3190 -0.3946 0.049 Uiso 1 1 calc R U . . .
C15 C 0.67546(7) 0.08801(10) -0.46085(12) 0.0276(3) Uani 1 1 d . U . . .
C16 C 0.63918(7) 0.07202(10) -0.56721(12) 0.0283(3) Uani 1 1 d . U . . .
C17 C 0.62891(8) 0.13624(11) -0.64567(13) 0.0340(4) Uani 1 1 d . U . . .
H17 H 0.6443 0.1910 -0.6308 0.041 Uiso 1 1 calc R U . . .
C18 C 0.59633(8) 0.12109(11) -0.74570(13) 0.0350(4) Uani 1 1 d . U . . .
H18 H 0.5901 0.1651 -0.7991 0.042 Uiso 1 1 calc R U . . .
C19 C 0.57323(7) 0.04199(11) -0.76687(13) 0.0313(4) Uani 1 1 d . U . . .
H19 H 0.5507 0.0316 -0.8346 0.038 Uiso 1 1 calc R U . . .
C20 C 0.58286(7) -0.02218(10) -0.68967(13) 0.0312(4) Uani 1 1 d . U . . .
H20 H 0.5664 -0.0764 -0.7043 0.037 Uiso 1 1 calc R U . . .
C21 C 0.61640(7) -0.00805(10) -0.59070(13) 0.0297(4) Uani 1 1 d . U . . .
H21 H 0.6238 -0.0530 -0.5391 0.036 Uiso 1 1 calc R U . . .
C22 C 0.72693(7) 0.03025(10) -0.44111(12) 0.0285(3) Uani 1 1 d . U . . .
C23 C 0.76811(8) 0.02187(12) -0.52505(14) 0.0372(4) Uani 1 1 d . U . . .
H23 H 0.7614 0.0498 -0.5952 0.045 Uiso 1 1 calc R U . . .
C24 C 0.81872(8) -0.02655(13) -0.50763(16) 0.0444(5) Uani 1 1 d . U . . .
H24 H 0.8471 -0.0300 -0.5646 0.053 Uiso 1 1 calc R U . . .
C25 C 0.82790(8) -0.06975(12) -0.40748(16) 0.0431(4) Uani 1 1 d . U . . .
H25 H 0.8629 -0.1021 -0.3944 0.052 Uiso 1 1 calc R U . . .
C26 C 0.78606(8) -0.06560(12) -0.32710(15) 0.0410(4) Uani 1 1 d . U . . .
H26 H 0.7915 -0.0974 -0.2597 0.049 Uiso 1 1 calc R U . . .
C27 C 0.73590(8) -0.01576(10) -0.34239(13) 0.0326(4) Uani 1 1 d . U . . .
H27 H 0.7076 -0.0131 -0.2852 0.039 Uiso 1 1 calc R U . . .
O1S O 0.4810(2) 0.5216(4) 0.6952(6) 0.145(2) Uani 0.5 1 d D U P A -1
C1S C 0.5364(3) 0.5542(4) 0.6733(7) 0.092(2) Uani 0.5 1 d D U P A -1
H1S1 H 0.5417 0.5561 0.5909 0.110 Uiso 0.5 1 calc R U P A -1
H1S2 H 0.5677 0.5176 0.7076 0.110 Uiso 0.5 1 calc R U P A -1
C2S C 0.5415(3) 0.6378(4) 0.7195(7) 0.0869(19) Uani 0.5 1 d D U P A -1
H2S1 H 0.5576 0.6775 0.6640 0.104 Uiso 0.5 1 calc R U P A -1
H2S2 H 0.5675 0.6382 0.7886 0.104 Uiso 0.5 1 calc R U P A -1
C3S C 0.4796(3) 0.6604(3) 0.7459(7) 0.084(2) Uani 0.5 1 d D U P A -1
H3S1 H 0.4786 0.6944 0.8158 0.100 Uiso 0.5 1 calc R U P A -1
H3S2 H 0.4601 0.6925 0.6833 0.100 Uiso 0.5 1 calc R U P A -1
C4S C 0.4512(3) 0.5793(5) 0.7604(9) 0.113(2) Uani 0.5 1 d D U P A -1
H4S1 H 0.4535 0.5623 0.8407 0.135 Uiso 0.5 1 calc R U P A -1
H4S2 H 0.4089 0.5824 0.7354 0.135 Uiso 0.5 1 calc R U P A -1

loop_
_atom_site_aniso_label
_atom_site_aniso_U_11
_atom_site_aniso_U_22
_atom_site_aniso_U_33
_atom_site_aniso_U_23
_atom_site_aniso_U_13
_atom_site_aniso_U_12
O1 0.0264(6) 0.0558(8) 0.0248(6) -0.0048(5) -0.0034(4) -0.0065(5)
C1 0.0289(8) 0.0288(8) 0.0210(7) 0.0008(6) -0.0042(6) -0.0029(6)
C2 0.0290(8) 0.0264(7) 0.0193(7) 0.0008(6) -0.0048(6) -0.0029(6)
C3 0.0305(8) 0.0251(7) 0.0193(7) 0.0007(6) -0.0045(6) -0.0024(6)
C4 0.0298(8) 0.0272(8) 0.0216(7) 0.0006(6) -0.0057(6) -0.0042(6)
C5 0.0341(8) 0.0253(7) 0.0197(7) 0.0004(6) -0.0058(6) -0.0042(6)
C6 0.0356(8) 0.0320(8) 0.0207(7) -0.0036(6) -0.0005(6) -0.0050(6)
C7 0.0299(8) 0.0332(8) 0.0226(7) -0.0011(6) -0.0022(6) -0.0043(6)
C8 0.0329(8) 0.0303(8) 0.0192(7) 0.0015(6) -0.0042(6) -0.0064(6)
C9 0.0365(8) 0.0329(8) 0.0168(7) 0.0002(6) -0.0070(6) -0.0012(7)
C10 0.0372(9) 0.0404(9) 0.0241(8) 0.0076(7) -0.0073(6) -0.0022(7)
C11 0.0381(10) 0.0545(11) 0.0370(10) 0.0083(8) -0.0073(7) 0.0035(8)
C12 0.0466(11) 0.0565(12) 0.0569(12) 0.0002(10) -0.0117(9) 0.0179(9)
C13 0.0650(13) 0.0362(10) 0.0629(13) -0.0041(9) -0.0157(10) 0.0101(9)
C14 0.0474(10) 0.0338(9) 0.0391(10) -0.0043(7) -0.0127(8) 0.0005(8)
C15 0.0336(8) 0.0290(8) 0.0200(7) 0.0021(6) -0.0029(6) -0.0073(6)
C16 0.0333(8) 0.0313(8) 0.0199(7) -0.0012(6) -0.0030(6) -0.0043(6)
C17 0.0489(10) 0.0304(8) 0.0222(8) -0.0009(6) -0.0046(7) -0.0100(7)
C18 0.0459(10) 0.0363(9) 0.0222(8) 0.0021(6) -0.0068(7) -0.0021(7)
C19 0.0320(8) 0.0384(9) 0.0231(8) -0.0058(6) -0.0056(6) -0.0001(7)
C20 0.0335(8) 0.0295(8) 0.0304(8) -0.0067(6) -0.0039(6) -0.0035(6)
C21 0.0341(8) 0.0289(8) 0.0257(8) 0.0007(6) -0.0034(6) -0.0011(6)
C22 0.0332(8) 0.0305(8) 0.0214(7) -0.0041(6) -0.0043(6) -0.0059(6)
C23 0.0414(9) 0.0451(10) 0.0253(8) -0.0055(7) 0.0017(7) -0.0075(8)
C24 0.0392(10) 0.0528(11) 0.0416(10) -0.0173(8) 0.0088(8) -0.0069(8)
C25 0.0377(9) 0.0449(10) 0.0460(10) -0.0160(8) -0.0056(8) 0.0041(8)
C26 0.0464(10) 0.0420(10) 0.0342(9) -0.0036(7) -0.0057(7) 0.0092(8)
C27 0.0383(9) 0.0335(9) 0.0259(8) -0.0013(6) -0.0013(6) 0.0012(7)
O1S 0.127(4) 0.110(3) 0.202(6) -0.023(3) 0.039(4) -0.013(3)
C1S 0.086(4) 0.056(3) 0.137(5) 0.018(3) 0.066(4) 0.018(3)
C2S 0.080(4) 0.089(4) 0.092(4) 0.046(3) 0.003(3) 0.008(3)
C3S 0.091(5) 0.071(3) 0.091(4) 0.022(3) 0.025(4) 0.028(3)
C4S 0.085(4) 0.076(4) 0.181(6) -0.007(4) 0.049(4) -0.002(3)

loop_
_atom_type_symbol
_atom_type_description
_atom_type_scat_dispersion_real
_atom_type_scat_dispersion_imag
_atom_type_scat_source
C C 0.0181 0.0091 'International Tables Vol C Tables 4.2.6.8 and 6.1.1.4'
H H 0.0000 0.0000 'International Tables Vol C Tables 4.2.6.8 and 6.1.1.4'
O O 0.0492 0.0322 'International Tables Vol C Tables 4.2.6.8 and 6.1.1.4'

loop_
_geom_angle_atom_site_label_1
_geom_angle_atom_site_label_2
_geom_angle_atom_site_label_3
_geom_angle
_geom_angle_site_symmetry_1
_geom_angle_site_symmetry_3
O1 C1 C3 121.18(13) . 7_655
O1 C1 C2 121.28(14) . .
C3 C1 C2 117.55(13) 7_655 .
C7 C2 C3 119.17(13) . .
C7 C2 C1 119.41(14) . .
C3 C2 C1 121.40(14) . .
C4 C3 C2 119.94(14) . .
C4 C3 C1 119.03(14) . 7_655
C2 C3 C1 121.03(13) . 7_655
C5 C4 C3 121.29(14) . .
C5 C4 H4 119.4 . .
C3 C4 H4 119.4 . .
C4 C5 C6 118.05(13) . .
C4 C5 C8 119.41(14) . .
C6 C5 C8 122.49(14) . .
C7 C6 C5 121.10(14) . .
C7 C6 H6 119.5 . .
C5 C6 H6 119.5 . .
C6 C7 C2 120.44(14) . .
C6 C7 H7 119.8 . .
C2 C7 H7 119.8 . .
C15 C8 C5 122.78(14) . .
C15 C8 C9 122.68(13) . .
C5 C8 C9 114.54(13) . .
C14 C9 C10 118.73(15) . .
C14 C9 C8 119.90(14) . .
C10 C9 C8 121.36(15) . .
C11 C10 C9 120.98(17) . .
C11 C10 H10 119.5 . .
C9 C10 H10 119.5 . .
C10 C11 C12 120.00(18) . .
C10 C11 H11 120.0 . .
C12 C11 H11 120.0 . .
C11 C12 C13 120.04(18) . .
C11 C12 H12 120.0 . .
C13 C12 H12 120.0 . .
C12 C13 C14 119.75(19) . .
C12 C13 H13 120.1 . .
C14 C13 H13 120.1 . .
C9 C14 C13 120.51(18) . .
C9 C14 H14 119.7 . .
C13 C14 H14 119.7 . .
C8 C15 C22 122.80(13) . .
C8 C15 C16 121.93(14) . .
C22 C15 C16 115.21(13) . .
C17 C16 C21 118.76(14) . .
C17 C16 C15 120.70(14) . .
C21 C16 C15 120.52(14) . .
C16 C17 C18 120.83(15) . .
C16 C17 H17 119.6 . .
C18 C17 H17 119.6 . .
C19 C18 C17 119.75(15) . .
C19 C18 H18 120.1 . .
C17 C18 H18 120.1 . .
C18 C19 C20 120.05(14) . .
C18 C19 H19 120.0 . .
C20 C19 H19 120.0 . .
C19 C20 C21 120.56(15) . .
C19 C20 H20 119.7 . .
C21 C20 H20 119.7 . .
C20 C21 C16 120.02(14) . .
C20 C21 H21 120.0 . .
C16 C21 H21 120.0 . .
C27 C22 C23 118.21(15) . .
C27 C22 C15 122.89(14) . .
C23 C22 C15 118.90(14) . .
C24 C23 C22 120.99(16) . .
C24 C23 H23 119.5 . .
C22 C23 H23 119.5 . .
C25 C24 C23 119.94(17) . .
C25 C24 H24 120.0 . .
C23 C24 H24 120.0 . .
C26 C25 C24 119.40(17) . .
C26 C25 H25 120.3 . .
C24 C25 H25 120.3 . .
C25 C26 C27 121.19(17) . .
C25 C26 H26 119.4 . .
C27 C26 H26 119.4 . .
C26 C27 C22 120.12(16) . .
C26 C27 H27 119.9 . .
C22 C27 H27 119.9 . .
C4S O1S C1S 108.6(6) . .
O1S C1S C2S 109.3(5) . .
O1S C1S H1S1 109.8 . .
C2S C1S H1S1 109.8 . .
O1S C1S H1S2 109.8 . .
C2S C1S H1S2 109.8 . .
H1S1 C1S H1S2 108.3 . .
C1S C2S C3S 103.9(4) . .
C1S C2S H2S1 111.0 . .
C3S C2S H2S1 111.0 . .
C1S C2S H2S2 111.0 . .
C3S C2S H2S2 111.0 . .
H2S1 C2S H2S2 109.0 . .
C4S C3S C2S 103.6(4) . .
C4S C3S H3S1 111.0 . .
C2S C3S H3S1 111.0 . .
C4S C3S H3S2 111.0 . .
C2S C3S H3S2 111.0 . .
H3S1 C3S H3S2 109.0 . .
O1S C4S C3S 107.0(5) . .
O1S C4S H4S1 110.3 . .
C3S C4S H4S1 110.3 . .
O1S C4S H4S2 110.3 . .
C3S C4S H4S2 110.3 . .
H4S1 C4S H4S2 108.6 . .

loop_
_geom_bond_atom_site_label_1
_geom_bond_atom_site_label_2
_geom_bond_distance
_geom_bond_site_symmetry_2
O1 C1 1.2206(19) .
C1 C3 1.486(2) 7_655
C1 C2 1.4884(19) .
C2 C7 1.389(2) .
C2 C3 1.396(2) .
C3 C4 1.394(2) .
C3 C1 1.486(2) 7_655
C4 C5 1.393(2) .
C4 H4 0.9500 .
C5 C6 1.396(2) .
C5 C8 1.4996(19) .
C6 C7 1.389(2) .
C6 H6 0.9500 .
C7 H7 0.9500 .
C8 C15 1.351(2) .
C8 C9 1.500(2) .
C9 C14 1.390(2) .
C9 C10 1.394(2) .
C10 C11 1.380(2) .
C10 H10 0.9500 .
C11 C12 1.382(3) .
C11 H11 0.9500 .
C12 C13 1.390(3) .
C12 H12 0.9500 .
C13 C14 1.393(3) .
C13 H13 0.9500 .
C14 H14 0.9500 .
C15 C22 1.491(2) .
C15 C16 1.5001(19) .
C16 C17 1.393(2) .
C16 C21 1.394(2) .
C17 C18 1.394(2) .
C17 H17 0.9500 .
C18 C19 1.378(2) .
C18 H18 0.9500 .
C19 C20 1.381(2) .
C19 H19 0.9500 .
C20 C21 1.391(2) .
C20 H20 0.9500 .
C21 H21 0.9500 .
C22 C27 1.388(2) .
C22 C23 1.395(2) .
C23 C24 1.386(3) .
C23 H23 0.9500 .
C24 C25 1.381(3) .
C24 H24 0.9500 .
C25 C26 1.370(3) .
C25 H25 0.9500 .
C26 C27 1.387(2) .
C26 H26 0.9500 .
C27 H27 0.9500 .
O1S C4S 1.389(6) .
O1S C1S 1.389(6) .
C1S C2S 1.438(8) .
C1S H1S1 0.9900 .
C1S H1S2 0.9900 .
C2S C3S 1.488(10) .
C2S H2S1 0.9900 .
C2S H2S2 0.9900 .
C3S C4S 1.450(8) .
C3S H3S1 0.9900 .
C3S H3S2 0.9900 .
C4S H4S1 0.9900 .
C4S H4S2 0.9900 .

loop_
_geom_torsion_atom_site_label_1
_geom_torsion_atom_site_label_2
_geom_torsion_atom_site_label_3
_geom_torsion_atom_site_label_4
_geom_torsion
_geom_torsion_site_symmetry_1
_geom_torsion_site_symmetry_4
O1 C1 C2 C7 0.4(2) . .
C3 C1 C2 C7 -179.81(13) 7_655 .
O1 C1 C2 C3 -177.90(14) . .
C3 C1 C2 C3 1.9(2) 7_655 .
C7 C2 C3 C4 -1.2(2) . .
C1 C2 C3 C4 177.09(13) . .
C7 C2 C3 C1 179.74(14) . 7_655
C1 C2 C3 C1 -1.9(2) . 7_655
C2 C3 C4 C5 1.4(2) . .
C1 C3 C4 C5 -179.57(14) 7_655 .
C3 C4 C5 C6 -1.0(2) . .
C3 C4 C5 C8 -178.49(14) . .
C4 C5 C6 C7 0.6(2) . .
C8 C5 C6 C7 177.96(14) . .
C5 C6 C7 C2 -0.5(2) . .
C3 C2 C7 C6 0.8(2) . .
C1 C2 C7 C6 -177.57(14) . .
C4 C5 C8 C15 -138.38(16) . .
C6 C5 C8 C15 44.3(2) . .
C4 C5 C8 C9 41.97(19) . .
C6 C5 C8 C9 -135.37(15) . .
C15 C8 C9 C14 -130.40(17) . .
C5 C8 C9 C14 49.3(2) . .
C15 C8 C9 C10 50.2(2) . .
C5 C8 C9 C10 -130.12(15) . .
C14 C9 C10 C11 -0.1(2) . .
C8 C9 C10 C11 179.32(15) . .
C9 C10 C11 C12 0.2(3) . .
C10 C11 C12 C13 0.0(3) . .
C11 C12 C13 C14 -0.4(3) . .
C10 C9 C14 C13 -0.3(3) . .
C8 C9 C14 C13 -179.68(16) . .
C12 C13 C14 C9 0.5(3) . .
C5 C8 C15 C22 5.1(2) . .
C9 C8 C15 C22 -175.30(14) . .
C5 C8 C15 C16 -172.11(14) . .
C9 C8 C15 C16 7.5(2) . .
C8 C15 C16 C17 52.5(2) . .
C22 C15 C16 C17 -124.91(17) . .
C8 C15 C16 C21 -129.22(17) . .
C22 C15 C16 C21 53.4(2) . .
C21 C16 C17 C18 0.2(3) . .
C15 C16 C17 C18 178.56(16) . .
C16 C17 C18 C19 0.9(3) . .
C17 C18 C19 C20 -0.6(3) . .
C18 C19 C20 C21 -0.7(2) . .
C19 C20 C21 C16 1.9(2) . .
C17 C16 C21 C20 -1.6(2) . .
C15 C16 C21 C20 -179.92(14) . .
C8 C15 C22 C27 56.6(2) . .
C16 C15 C22 C27 -126.08(16) . .
C8 C15 C22 C23 -123.31(17) . .
C16 C15 C22 C23 54.05(19) . .
C27 C22 C23 C24 -4.3(2) . .
C15 C22 C23 C24 175.59(15) . .
C22 C23 C24 C25 2.3(3) . .
C23 C24 C25 C26 1.4(3) . .
C24 C25 C26 C27 -2.9(3) . .
C25 C26 C27 C22 0.9(3) . .
C23 C22 C27 C26 2.7(2) . .
C15 C22 C27 C26 -177.15(15) . .
C4S O1S C1S C2S -3.7(9) . .
O1S C1S C2S C3S -13.5(8) . .
C1S C2S C3S C4S 24.6(8) . .
C1S O1S C4S C3S 20.0(10) . .
C2S C3S C4S O1S -27.6(10) . .
